data_4503739
loop_
_publ_author_name
'Shi, Qian'
'Sun, Yunti'
'Sheng, Lizi'
'Ma, Kefang'
'Hu, Maolin'
'Hu, Xingen'
'Huang, Shaoming'

_publ_section_title
;
 Anion-Dependent Crystallization of Four Supramolecular Cadmium Complexes:
 Structures and Property Studies
;
_journal_issue 9
_journal_name_full 'Crystal Growth &amp; Design'
_journal_page_first 3401
_journal_paper_doi 10.1021/cg8003504
_journal_volume 8
_journal_year 2008
_chemical_formula_moiety 'C33 H24 Cd N2 O7'
_chemical_formula_sum 'C33 H24 Cd N2 O7'
_chemical_formula_weight 672.95
_chemical_name_systematic
; 
 ? 
;
_space_group_IT_number 2
_symmetry_cell_setting triclinic
_symmetry_space_group_name_Hall '-P 1'
_symmetry_space_group_name_H-M 'P -1'
_atom_sites_solution_hydrogens geom
_atom_sites_solution_primary direct
_atom_sites_solution_secondary difmap
_audit_creation_method SHELXL-97
_cell_angle_alpha 104.929(2)
_cell_angle_beta 96.122(2)
_cell_angle_gamma 112.896(2)
_cell_formula_units_Z 2
_cell_length_a 10.0688(11)
_cell_length_b 11.7024(12)
_cell_length_c 12.9457(16)
_cell_measurement_reflns_used 4243
_cell_measurement_temperature 273(2)
_cell_measurement_theta_max 25.21
_cell_measurement_theta_min 2.00
_cell_volume 1320.6(3)
_computing_cell_refinement 'SAINT (Bruker, 2002)'
_computing_data_collection 'SMART (Bruker, 2002)'
_computing_data_reduction SAINT
_computing_molecular_graphics 'XP (Bruker, 2002)'
_computing_publication_material 'SHELXL-97 (Bruker, 2002)'
_computing_structure_refinement 'SHELXL-97 (Sheldrick, 1997)'
_computing_structure_solution 'SHELXS-97 (Sheldrick, 1990)'
_diffrn_ambient_temperature 273(2)
_diffrn_measured_fraction_theta_full 0.983
_diffrn_measured_fraction_theta_max 0.983
_diffrn_measurement_device_type 'Bruker APEX area-detector diffractometer'
_diffrn_measurement_method '\f scans, and \w scans'
_diffrn_radiation_monochromator graphite
_diffrn_radiation_source 'fine-focus sealed tube'
_diffrn_radiation_type MoK\a
_diffrn_radiation_wavelength 0.71073
_diffrn_reflns_av_R_equivalents 0.0303
_diffrn_reflns_av_sigmaI/netI 0.0406
_diffrn_reflns_limit_h_max 11
_diffrn_reflns_limit_h_min -11
_diffrn_reflns_limit_k_max 14
_diffrn_reflns_limit_k_min -10
_diffrn_reflns_limit_l_max 12
_diffrn_reflns_limit_l_min -15
_diffrn_reflns_number 7074
_diffrn_reflns_theta_full 25.21
_diffrn_reflns_theta_max 25.21
_diffrn_reflns_theta_min 2.00
_diffrn_standards_decay_% 0
_diffrn_standards_interval_time 0
_diffrn_standards_number 0
_exptl_absorpt_coefficient_mu 0.885
_exptl_absorpt_correction_T_max 0.853
_exptl_absorpt_correction_T_min 0.792
_exptl_absorpt_correction_type multi-scan
_exptl_absorpt_process_details '(SADABS; Bruker, 2002)'
_exptl_crystal_colour pale-yellow
_exptl_crystal_density_diffrn 1.692
_exptl_crystal_density_method 'not measured'
_exptl_crystal_description block
_exptl_crystal_F_000 680
_exptl_crystal_size_max 0.28
_exptl_crystal_size_mid 0.22
_exptl_crystal_size_min 0.18
_refine_diff_density_max 0.734
_refine_diff_density_min -0.736
_refine_diff_density_rms 0.085
_refine_ls_extinction_method none
_refine_ls_goodness_of_fit_ref 1.169
_refine_ls_hydrogen_treatment mixed
_refine_ls_matrix_type full
_refine_ls_number_parameters 396
_refine_ls_number_reflns 4679
_refine_ls_number_restraints 2
_refine_ls_restrained_S_all 1.169
_refine_ls_R_factor_all 0.0474
_refine_ls_R_factor_gt 0.0436
_refine_ls_shift/su_max 0.001
_refine_ls_shift/su_mean 0.000
_refine_ls_structure_factor_coef Fsqd
_refine_ls_weighting_details 'calc w=1/[\s^2^(Fo^2^)+(0.0396P)^2^+2.2109P] where P=(Fo^2^+2Fc^2^)/3'
_refine_ls_weighting_scheme calc
_refine_ls_wR_factor_gt 0.1061
_refine_ls_wR_factor_ref 0.1079
_reflns_number_gt 4348
_reflns_number_total 4679
_reflns_threshold_expression >2sigma(I)
_cod_data_source_file cg80035043.cif
_cod_data_source_block Cd(pamoic)(bipy)
_cod_depositor_comments
;
The following automatic conversions were performed:

'_exptl_absorpt_correction_type' value 'Multi-scan' changed to
'multi-scan' according to
/home/saulius/struct/CIF-dictionaries/cif_core.dic dictionary named
'cif_core.dic' version 2.4.1 from 2010-06-29.

Automatic conversion script
Id: cif_fix_values 1715 2011-07-08 13:25:40Z adriana 
;
_cod_original_sg_symbol_Hall -P1
_cod_original_sg_symbol_H-M P-1
_cod_database_code 4503739

loop_
_symmetry_equiv_pos_as_xyz
'x, y, z'
'-x, -y, -z'

loop_
_atom_site_label
_atom_site_type_symbol
_atom_site_fract_x
_atom_site_fract_y
_atom_site_fract_z
_atom_site_U_iso_or_equiv
_atom_site_adp_type
_atom_site_occupancy
_atom_site_symmetry_multiplicity
_atom_site_calc_flag
_atom_site_refinement_flags
Cd1 Cd 0.65514(3) 0.83859(3) 0.92223(3) 0.03309(12) Uani 1 1 d .
N1 N 0.7803(4) 0.7317(3) 0.9876(3) 0.0349(8) Uani 1 1 d .
N2 N 0.5434(4) 0.7539(4) 1.0530(3) 0.0441(10) Uani 1 1 d .
O1 O 0.4056(3) 0.8211(3) 0.8508(3) 0.0408(8) Uani 1 1 d .
O2 O 0.4741(4) 0.6691(3) 0.7755(3) 0.0455(8) Uani 1 1 d .
O3 O 0.2859(3) 0.4424(3) 0.6493(3) 0.0392(7) Uani 1 1 d .
H3A H 0.3667 0.5016 0.6853 0.059 Uiso 1 1 calc R
O4 O -0.1774(4) 0.1702(3) 0.6787(3) 0.0443(8) Uani 1 1 d .
H4A H -0.2272 0.1409 0.7200 0.066 Uiso 1 1 calc R
O5 O -0.2591(4) 0.0465(4) 0.8154(3) 0.0556(10) Uani 1 1 d .
O6 O -0.1601(4) -0.0843(3) 0.8425(3) 0.0475(8) Uani 1 1 d .
O7 O 0.7371(4) 1.0524(3) 1.0358(3) 0.0500(9) Uani 1 1 d D
H7B H 0.689(5) 1.089(5) 1.070(4) 0.060(18) Uiso 1 1 d D
C1 C 0.0355(5) 0.3966(4) 0.6090(3) 0.0334(10) Uani 1 1 d .
C2 C 0.1796(5) 0.4858(4) 0.6598(3) 0.0326(10) Uani 1 1 d .
C3 C 0.2194(5) 0.6188(4) 0.7227(3) 0.0324(9) Uani 1 1 d .
C4 C 0.1092(5) 0.6605(4) 0.7253(4) 0.0354(10) Uani 1 1 d .
H4B H 0.1333 0.7469 0.7658 0.042 Uiso 1 1 calc R
C5 C -0.0376(5) 0.5773(4) 0.6691(4) 0.0352(10) Uani 1 1 d .
C6 C -0.1475(5) 0.6259(5) 0.6678(4) 0.0401(11) Uani 1 1 d .
H6A H -0.1222 0.7130 0.7070 0.048 Uiso 1 1 calc R
C7 C -0.2893(5) 0.5452(5) 0.6096(4) 0.0465(12) Uani 1 1 d .
H7A H -0.3603 0.5775 0.6079 0.056 Uiso 1 1 calc R
C8 C -0.3278(5) 0.4143(5) 0.5527(4) 0.0498(13) Uani 1 1 d .
H8A H -0.4250 0.3603 0.5132 0.060 Uiso 1 1 calc R
C9 C -0.2279(5) 0.3632(5) 0.5531(4) 0.0442(12) Uani 1 1 d .
H9A H -0.2586 0.2747 0.5155 0.053 Uiso 1 1 calc R
C10 C -0.0765(5) 0.4427(4) 0.6104(3) 0.0337(10) Uani 1 1 d .
C11 C 0.0058(6) 0.2565(4) 0.5460(4) 0.0394(11) Uani 1 1 d .
H11A H -0.0968 0.2102 0.5051 0.047 Uiso 1 1 calc R
H11B H 0.0672 0.2596 0.4929 0.047 Uiso 1 1 calc R
C12 C 0.3744(5) 0.7092(4) 0.7859(4) 0.0335(10) Uani 1 1 d .
C13 C 0.0339(5) 0.1768(4) 0.6146(3) 0.0332(10) Uani 1 1 d .
C14 C -0.0645(5) 0.1339(4) 0.6774(3) 0.0329(10) Uani 1 1 d .
C15 C -0.0522(5) 0.0522(4) 0.7397(4) 0.0323(9) Uani 1 1 d .
C16 C 0.0644(5) 0.0198(4) 0.7384(4) 0.0353(10) Uani 1 1 d .
H16A H 0.0759 -0.0302 0.7811 0.042 Uiso 1 1 calc R
C17 C 0.1667(5) 0.0590(4) 0.6754(4) 0.0358(10) Uani 1 1 d .
C18 C 0.2841(5) 0.0203(5) 0.6733(5) 0.0474(12) Uani 1 1 d .
H18A H 0.2970 -0.0266 0.7186 0.057 Uiso 1 1 calc R
C19 C 0.3771(6) 0.0506(5) 0.6064(5) 0.0557(15) Uani 1 1 d .
H19A H 0.4541 0.0254 0.6061 0.067 Uiso 1 1 calc R
C20 C 0.3570(6) 0.1205(5) 0.5374(5) 0.0579(16) Uani 1 1 d .
H20A H 0.4184 0.1376 0.4890 0.069 Uiso 1 1 calc R
C21 C 0.2495(6) 0.1638(5) 0.5397(4) 0.0467(12) Uani 1 1 d .
H21A H 0.2410 0.2123 0.4948 0.056 Uiso 1 1 calc R
C22 C 0.1495(5) 0.1359(4) 0.6099(4) 0.0362(10) Uani 1 1 d .
C23 C -0.1646(5) 0.0018(4) 0.8026(4) 0.0370(10) Uani 1 1 d .
C24 C 0.9041(5) 0.7309(5) 0.9604(4) 0.0435(11) Uani 1 1 d .
H24A H 0.9410 0.7725 0.9104 0.052 Uiso 1 1 calc R
C25 C 0.9789(6) 0.6714(5) 1.0030(4) 0.0483(12) Uani 1 1 d .
H25A H 1.0640 0.6713 0.9813 0.058 Uiso 1 1 calc R
C26 C 0.9272(6) 0.6126(5) 1.0774(4) 0.0481(12) Uani 1 1 d .
H26A H 0.9772 0.5726 1.1080 0.058 Uiso 1 1 calc R
C27 C 0.8001(5) 0.6125(5) 1.1070(4) 0.0417(11) Uani 1 1 d .
H27A H 0.7637 0.5729 1.1581 0.050 Uiso 1 1 calc R
C28 C 0.7269(5) 0.6718(4) 1.0604(4) 0.0329(9) Uani 1 1 d .
C29 C 0.5900(5) 0.6771(4) 1.0896(3) 0.0326(9) Uani 1 1 d .
C30 C 0.5151(6) 0.6056(6) 1.1525(4) 0.0513(13) Uani 1 1 d .
H30A H 0.5482 0.5505 1.1759 0.062 Uiso 1 1 calc R
C31 C 0.3914(6) 0.6167(5) 1.1798(4) 0.0514(13) Uani 1 1 d .
H31A H 0.3400 0.5693 1.2218 0.062 Uiso 1 1 calc R
C32 C 0.3452(6) 0.6975(6) 1.1449(4) 0.0535(14) Uani 1 1 d .
H32A H 0.2620 0.7068 1.1626 0.064 Uiso 1 1 calc R
C33 C 0.4243(7) 0.7656(7) 1.0826(5) 0.0618(16) Uani 1 1 d .
H33A H 0.3938 0.8224 1.0598 0.074 Uiso 1 1 calc R
H7C H 0.731(9) 1.072(8) 0.977(4) 0.11(3) Uiso 1 1 d D

loop_
_atom_site_aniso_label
_atom_site_aniso_U_11
_atom_site_aniso_U_22
_atom_site_aniso_U_33
_atom_site_aniso_U_23
_atom_site_aniso_U_13
_atom_site_aniso_U_12
Cd1 0.03068(19) 0.03216(19) 0.0367(2) 0.01481(14) 0.00870(13) 0.01143(13)
N1 0.032(2) 0.035(2) 0.041(2) 0.0167(17) 0.0112(17) 0.0151(16)
N2 0.046(2) 0.053(2) 0.053(3) 0.030(2) 0.024(2) 0.030(2)
O1 0.0366(17) 0.0340(17) 0.0407(18) 0.0061(15) 0.0038(14) 0.0091(14)
O2 0.0383(18) 0.0430(19) 0.048(2) 0.0058(16) 0.0038(15) 0.0175(15)
O3 0.0398(18) 0.0370(17) 0.0408(18) 0.0116(14) 0.0068(14) 0.0180(14)
O4 0.0463(19) 0.052(2) 0.051(2) 0.0267(17) 0.0212(16) 0.0296(17)
O5 0.054(2) 0.076(3) 0.067(2) 0.046(2) 0.0346(19) 0.040(2)
O6 0.054(2) 0.0437(19) 0.059(2) 0.0329(18) 0.0280(18) 0.0223(17)
O7 0.058(2) 0.0389(19) 0.054(2) 0.0118(18) 0.0190(19) 0.0227(18)
C1 0.042(3) 0.031(2) 0.025(2) 0.0136(18) 0.0071(18) 0.0100(19)
C2 0.042(3) 0.034(2) 0.026(2) 0.0167(19) 0.0108(19) 0.016(2)
C3 0.036(2) 0.033(2) 0.028(2) 0.0145(19) 0.0067(18) 0.0127(19)
C4 0.041(3) 0.031(2) 0.029(2) 0.0084(19) 0.0055(19) 0.011(2)
C5 0.041(3) 0.039(2) 0.032(2) 0.021(2) 0.0112(19) 0.017(2)
C6 0.042(3) 0.043(3) 0.042(3) 0.022(2) 0.013(2) 0.019(2)
C7 0.038(3) 0.058(3) 0.054(3) 0.034(3) 0.012(2) 0.021(2)
C8 0.033(3) 0.054(3) 0.054(3) 0.029(3) -0.001(2) 0.007(2)
C9 0.041(3) 0.038(3) 0.043(3) 0.017(2) 0.002(2) 0.005(2)
C10 0.037(2) 0.036(2) 0.028(2) 0.0195(19) 0.0080(18) 0.0111(19)
C11 0.051(3) 0.034(2) 0.027(2) 0.0110(19) 0.010(2) 0.012(2)
C12 0.033(2) 0.035(2) 0.032(2) 0.013(2) 0.0078(19) 0.0118(19)
C13 0.041(2) 0.023(2) 0.028(2) 0.0057(17) 0.0091(19) 0.0082(18)
C14 0.038(2) 0.028(2) 0.031(2) 0.0089(18) 0.0077(19) 0.0121(19)
C15 0.034(2) 0.028(2) 0.033(2) 0.0130(18) 0.0075(18) 0.0100(18)
C16 0.041(3) 0.025(2) 0.038(2) 0.0127(19) 0.010(2) 0.0096(19)
C17 0.036(2) 0.027(2) 0.037(2) 0.0055(19) 0.008(2) 0.0104(19)
C18 0.041(3) 0.035(3) 0.061(3) 0.010(2) 0.013(2) 0.015(2)
C19 0.040(3) 0.043(3) 0.077(4) 0.006(3) 0.023(3) 0.017(2)
C20 0.054(3) 0.040(3) 0.071(4) 0.009(3) 0.037(3) 0.012(3)
C21 0.055(3) 0.032(2) 0.049(3) 0.013(2) 0.026(3) 0.011(2)
C22 0.039(2) 0.022(2) 0.036(2) 0.0027(18) 0.012(2) 0.0043(18)
C23 0.038(3) 0.035(2) 0.033(2) 0.011(2) 0.007(2) 0.011(2)
C24 0.040(3) 0.047(3) 0.046(3) 0.017(2) 0.017(2) 0.017(2)
C25 0.040(3) 0.050(3) 0.060(3) 0.019(3) 0.014(2) 0.023(2)
C26 0.047(3) 0.046(3) 0.055(3) 0.017(3) 0.002(2) 0.026(2)
C27 0.045(3) 0.042(3) 0.043(3) 0.021(2) 0.009(2) 0.020(2)
C28 0.031(2) 0.030(2) 0.033(2) 0.0088(18) 0.0045(18) 0.0099(18)
C29 0.032(2) 0.037(2) 0.026(2) 0.0099(19) 0.0067(18) 0.0138(19)
C30 0.048(3) 0.064(3) 0.056(3) 0.039(3) 0.018(3) 0.024(3)
C31 0.053(3) 0.062(3) 0.046(3) 0.029(3) 0.024(3) 0.021(3)
C32 0.044(3) 0.070(4) 0.051(3) 0.018(3) 0.024(3) 0.026(3)
C33 0.064(4) 0.097(5) 0.069(4) 0.050(4) 0.036(3) 0.061(4)

loop_
_atom_type_symbol
_atom_type_description
_atom_type_scat_dispersion_real
_atom_type_scat_dispersion_imag
_atom_type_scat_source
C C 0.0033 0.0016 'International Tables Vol C Tables 4.2.6.8 and 6.1.1.4'
H H 0.0000 0.0000 'International Tables Vol C Tables 4.2.6.8 and 6.1.1.4'
Cd Cd -0.8075 1.2024 'International Tables Vol C Tables 4.2.6.8 and 6.1.1.4'
N N 0.0061 0.0033 'International Tables Vol C Tables 4.2.6.8 and 6.1.1.4'
O O 0.0106 0.0060 'International Tables Vol C Tables 4.2.6.8 and 6.1.1.4'

loop_
_geom_angle_atom_site_label_1
_geom_angle_atom_site_label_2
_geom_angle_atom_site_label_3
_geom_angle
_geom_angle_site_symmetry_1
_geom_angle_site_symmetry_3
O6 Cd1 O7 86.67(14) 1_665 .
O6 Cd1 O2 101.82(13) 1_665 .
O7 Cd1 O2 145.59(13) . .
O6 Cd1 N1 87.24(12) 1_665 .
O7 Cd1 N1 112.00(14) . .
O2 Cd1 N1 101.76(13) . .
O6 Cd1 N2 155.40(14) 1_665 .
O7 Cd1 N2 92.06(15) . .
O2 Cd1 N2 93.05(14) . .
N1 Cd1 N2 70.46(13) . .
O6 Cd1 O1 120.51(12) 1_665 .
O7 Cd1 O1 92.84(12) . .
O2 Cd1 O1 53.99(11) . .
N1 Cd1 O1 144.40(12) . .
N2 Cd1 O1 84.08(13) . .
O6 Cd1 H7C 74.9(17) 1_665 .
O7 Cd1 H7C 20.6(6) . .
O2 Cd1 H7C 130.6(12) . .
N1 Cd1 H7C 126.8(15) . .
N2 Cd1 H7C 109.9(11) . .
O1 Cd1 H7C 84.7(18) . .
C24 N1 C28 118.8(4) . .
C24 N1 Cd1 123.6(3) . .
C28 N1 Cd1 117.6(3) . .
C29 N2 C33 118.0(4) . .
C29 N2 Cd1 117.5(3) . .
C33 N2 Cd1 124.0(3) . .
C12 O1 Cd1 88.5(3) . .
C12 O2 Cd1 96.3(3) . .
C2 O3 H3A 109.5 . .
C14 O4 H4A 109.5 . .
C23 O6 Cd1 113.9(3) . 1_445
Cd1 O7 H7B 129(4) . .
Cd1 O7 H7C 87(6) . .
H7B O7 H7C 100(6) . .
C2 C1 C10 118.2(4) . .
C2 C1 C11 118.2(4) . .
C10 C1 C11 123.4(4) . .
O3 C2 C1 117.2(4) . .
O3 C2 C3 119.9(4) . .
C1 C2 C3 122.8(4) . .
C4 C3 C2 117.8(4) . .
C4 C3 C12 120.7(4) . .
C2 C3 C12 121.4(4) . .
C3 C4 C5 122.1(4) . .
C3 C4 H4B 118.9 . .
C5 C4 H4B 118.9 . .
C4 C5 C6 120.7(4) . .
C4 C5 C10 119.2(4) . .
C6 C5 C10 120.1(4) . .
C7 C6 C5 120.3(5) . .
C7 C6 H6A 119.9 . .
C5 C6 H6A 119.9 . .
C6 C7 C8 119.8(5) . .
C6 C7 H7A 120.1 . .
C8 C7 H7A 120.1 . .
C9 C8 C7 122.0(5) . .
C9 C8 H8A 119.0 . .
C7 C8 H8A 119.0 . .
C8 C9 C10 121.2(5) . .
C8 C9 H9A 119.4 . .
C10 C9 H9A 119.4 . .
C1 C10 C9 123.9(4) . .
C1 C10 C5 119.6(4) . .
C9 C10 C5 116.5(4) . .
C13 C11 C1 116.2(4) . .
C13 C11 H11A 108.2 . .
C1 C11 H11A 108.2 . .
C13 C11 H11B 108.2 . .
C1 C11 H11B 108.2 . .
H11A C11 H11B 107.4 . .
O1 C12 O2 120.3(4) . .
O1 C12 C3 121.1(4) . .
O2 C12 C3 118.5(4) . .
C14 C13 C22 118.6(4) . .
C14 C13 C11 118.1(4) . .
C22 C13 C11 123.1(4) . .
O4 C14 C13 118.1(4) . .
O4 C14 C15 119.7(4) . .
C13 C14 C15 122.2(4) . .
C16 C15 C14 118.2(4) . .
C16 C15 C23 120.8(4) . .
C14 C15 C23 121.0(4) . .
C15 C16 C17 122.2(4) . .
C15 C16 H16A 118.9 . .
C17 C16 H16A 118.9 . .
C16 C17 C18 120.8(4) . .
C16 C17 C22 119.0(4) . .
C18 C17 C22 120.1(4) . .
C19 C18 C17 120.8(5) . .
C19 C18 H18A 119.6 . .
C17 C18 H18A 119.6 . .
C18 C19 C20 119.6(5) . .
C18 C19 H19A 120.2 . .
C20 C19 H19A 120.2 . .
C21 C20 C19 121.4(5) . .
C21 C20 H20A 119.3 . .
C19 C20 H20A 119.3 . .
C20 C21 C22 121.1(5) . .
C20 C21 H21A 119.4 . .
C22 C21 H21A 119.4 . .
C13 C22 C21 123.6(4) . .
C13 C22 C17 119.6(4) . .
C21 C22 C17 116.7(4) . .
O5 C23 O6 122.1(4) . .
O5 C23 C15 119.9(4) . .
O6 C23 C15 118.0(4) . .
N1 C24 C25 122.6(5) . .
N1 C24 H24A 118.7 . .
C25 C24 H24A 118.7 . .
C26 C25 C24 119.1(5) . .
C26 C25 H25A 120.5 . .
C24 C25 H25A 120.5 . .
C25 C26 C27 119.4(5) . .
C25 C26 H26A 120.3 . .
C27 C26 H26A 120.3 . .
C26 C27 C28 119.5(5) . .
C26 C27 H27A 120.2 . .
C28 C27 H27A 120.2 . .
N1 C28 C27 120.7(4) . .
N1 C28 C29 116.8(4) . .
C27 C28 C29 122.5(4) . .
N2 C29 C30 121.6(4) . .
N2 C29 C28 116.7(4) . .
C30 C29 C28 121.7(4) . .
C31 C30 C29 119.4(5) . .
C31 C30 H30A 120.3 . .
C29 C30 H30A 120.3 . .
C32 C31 C30 119.3(5) . .
C32 C31 H31A 120.3 . .
C30 C31 H31A 120.3 . .
C31 C32 C33 118.4(5) . .
C31 C32 H32A 120.8 . .
C33 C32 H32A 120.8 . .
N2 C33 C32 123.2(5) . .
N2 C33 H33A 118.4 . .
C32 C33 H33A 118.4 . .

loop_
_geom_bond_atom_site_label_1
_geom_bond_atom_site_label_2
_geom_bond_distance
_geom_bond_site_symmetry_2
Cd1 O6 2.219(3) 1_665
Cd1 O7 2.311(4) .
Cd1 O2 2.317(3) .
Cd1 N1 2.327(4) .
Cd1 N2 2.349(4) .
Cd1 O1 2.493(3) .
Cd1 H7C 2.41(8) .
N1 C24 1.333(6) .
N1 C28 1.350(6) .
N2 C29 1.325(6) .
N2 C33 1.341(6) .
O1 C12 1.256(5) .
O2 C12 1.268(5) .
O3 C2 1.357(5) .
O3 H3A 0.8200 .
O4 C14 1.361(5) .
O4 H4A 0.8200 .
O5 C23 1.258(6) .
O6 C23 1.259(5) .
O6 Cd1 2.219(3) 1_445
O7 H7B 0.850(5) .
O7 H7C 0.850(5) .
C1 C2 1.375(6) .
C1 C10 1.427(6) .
C1 C11 1.523(6) .
C2 C3 1.427(6) .
C3 C4 1.375(6) .
C3 C12 1.490(6) .
C4 C5 1.395(6) .
C4 H4B 0.9300 .
C5 C6 1.428(6) .
C5 C10 1.433(6) .
C6 C7 1.361(7) .
C6 H6A 0.9300 .
C7 C8 1.391(8) .
C7 H7A 0.9300 .
C8 C9 1.356(7) .
C8 H8A 0.9300 .
C9 C10 1.428(6) .
C9 H9A 0.9300 .
C11 C13 1.522(6) .
C11 H11A 0.9700 .
C11 H11B 0.9700 .
C13 C14 1.374(6) .
C13 C22 1.422(6) .
C14 C15 1.431(6) .
C15 C16 1.369(6) .
C15 C23 1.488(6) .
C16 C17 1.393(6) .
C16 H16A 0.9300 .
C17 C18 1.422(7) .
C17 C22 1.429(7) .
C18 C19 1.352(7) .
C18 H18A 0.9300 .
C19 C20 1.406(8) .
C19 H19A 0.9300 .
C20 C21 1.362(8) .
C20 H20A 0.9300 .
C21 C22 1.427(6) .
C21 H21A 0.9300 .
C24 C25 1.370(7) .
C24 H24A 0.9300 .
C25 C26 1.357(7) .
C25 H25A 0.9300 .
C26 C27 1.374(7) .
C26 H26A 0.9300 .
C27 C28 1.382(6) .
C27 H27A 0.9300 .
C28 C29 1.487(6) .
C29 C30 1.386(6) .
C30 C31 1.375(7) .
C30 H30A 0.9300 .
C31 C32 1.353(8) .
C31 H31A 0.9300 .
C32 C33 1.376(8) .
C32 H32A 0.9300 .
C33 H33A 0.9300 .

loop_
_geom_torsion_atom_site_label_1
_geom_torsion_atom_site_label_2
_geom_torsion_atom_site_label_3
_geom_torsion_atom_site_label_4
_geom_torsion
_geom_torsion_site_symmetry_1
O6 Cd1 N1 C24 -5.1(4) 1_665
O7 Cd1 N1 C24 -90.4(4) .
O2 Cd1 N1 C24 96.4(4) .
N2 Cd1 N1 C24 -174.5(4) .
O1 Cd1 N1 C24 138.6(3) .
O6 Cd1 N1 C28 172.2(3) 1_665
O7 Cd1 N1 C28 86.9(3) .
O2 Cd1 N1 C28 -86.3(3) .
N2 Cd1 N1 C28 2.8(3) .
O1 Cd1 N1 C28 -44.1(4) .
O6 Cd1 N2 C29 -33.7(6) 1_665
O7 Cd1 N2 C29 -120.2(4) .
O2 Cd1 N2 C29 93.9(4) .
N1 Cd1 N2 C29 -7.5(3) .
O1 Cd1 N2 C29 147.2(4) .
O6 Cd1 N2 C33 154.7(4) 1_665
O7 Cd1 N2 C33 68.2(5) .
O2 Cd1 N2 C33 -77.8(5) .
N1 Cd1 N2 C33 -179.2(5) .
O1 Cd1 N2 C33 -24.5(5) .
O6 Cd1 O1 C12 87.6(3) 1_665
O7 Cd1 O1 C12 175.4(3) .
O2 Cd1 O1 C12 5.3(2) .
N1 Cd1 O1 C12 -49.1(3) .
N2 Cd1 O1 C12 -92.9(3) .
O6 Cd1 O2 C12 -124.5(3) 1_665
O7 Cd1 O2 C12 -23.0(4) .
N1 Cd1 O2 C12 145.9(3) .
N2 Cd1 O2 C12 75.2(3) .
O1 Cd1 O2 C12 -5.2(2) .
C10 C1 C2 O3 -174.4(4) .
C11 C1 C2 O3 0.5(6) .
C10 C1 C2 C3 6.4(6) .
C11 C1 C2 C3 -178.7(4) .
O3 C2 C3 C4 176.0(4) .
C1 C2 C3 C4 -4.8(6) .
O3 C2 C3 C12 -5.4(6) .
C1 C2 C3 C12 173.7(4) .
C2 C3 C4 C5 0.1(6) .
C12 C3 C4 C5 -178.4(4) .
C3 C4 C5 C6 -176.0(4) .
C3 C4 C5 C10 2.6(6) .
C4 C5 C6 C7 177.7(4) .
C10 C5 C6 C7 -0.9(7) .
C5 C6 C7 C8 1.1(7) .
C6 C7 C8 C9 0.1(8) .
C7 C8 C9 C10 -1.5(8) .
C2 C1 C10 C9 174.5(4) .
C11 C1 C10 C9 -0.1(7) .
C2 C1 C10 C5 -3.4(6) .
C11 C1 C10 C5 -178.1(4) .
C8 C9 C10 C1 -176.4(4) .
C8 C9 C10 C5 1.6(7) .
C4 C5 C10 C1 -0.9(6) .
C6 C5 C10 C1 177.7(4) .
C4 C5 C10 C9 -179.0(4) .
C6 C5 C10 C9 -0.4(6) .
C2 C1 C11 C13 67.6(5) .
C10 C1 C11 C13 -117.8(5) .
Cd1 O1 C12 O2 -9.0(4) .
Cd1 O1 C12 C3 168.7(4) .
Cd1 O2 C12 O1 9.8(5) .
Cd1 O2 C12 C3 -168.0(3) .
C4 C3 C12 O1 6.7(6) .
C2 C3 C12 O1 -171.8(4) .
C4 C3 C12 O2 -175.6(4) .
C2 C3 C12 O2 5.9(6) .
C1 C11 C13 C14 72.8(5) .
C1 C11 C13 C22 -112.6(5) .
C22 C13 C14 O4 -178.0(4) .
C11 C13 C14 O4 -3.1(6) .
C22 C13 C14 C15 1.5(6) .
C11 C13 C14 C15 176.4(4) .
O4 C14 C15 C16 -178.6(4) .
C13 C14 C15 C16 1.9(6) .
O4 C14 C15 C23 2.5(6) .
C13 C14 C15 C23 -177.0(4) .
C14 C15 C16 C17 -2.7(6) .
C23 C15 C16 C17 176.2(4) .
C15 C16 C17 C18 -178.1(4) .
C15 C16 C17 C22 0.1(7) .
C16 C17 C18 C19 175.4(5) .
C22 C17 C18 C19 -2.8(7) .
C17 C18 C19 C20 -0.5(8) .
C18 C19 C20 C21 3.0(8) .
C19 C20 C21 C22 -2.2(8) .
C14 C13 C22 C21 173.9(4) .
C11 C13 C22 C21 -0.8(7) .
C14 C13 C22 C17 -4.1(6) .
C11 C13 C22 C17 -178.7(4) .
C20 C21 C22 C13 -179.1(5) .
C20 C21 C22 C17 -1.1(7) .
C16 C17 C22 C13 3.3(6) .
C18 C17 C22 C13 -178.4(4) .
C16 C17 C22 C21 -174.7(4) .
C18 C17 C22 C21 3.5(6) .
Cd1 O6 C23 O5 5.4(6) 1_445
Cd1 O6 C23 C15 -175.3(3) 1_445
C16 C15 C23 O5 170.3(4) .
C14 C15 C23 O5 -10.9(7) .
C16 C15 C23 O6 -9.0(6) .
C14 C15 C23 O6 169.9(4) .
C28 N1 C24 C25 0.2(7) .
Cd1 N1 C24 C25 177.5(4) .
N1 C24 C25 C26 -1.1(8) .
C24 C25 C26 C27 0.9(8) .
C25 C26 C27 C28 0.3(8) .
C24 N1 C28 C27 0.9(7) .
Cd1 N1 C28 C27 -176.5(3) .
C24 N1 C28 C29 179.0(4) .
Cd1 N1 C28 C29 1.6(5) .
C26 C27 C28 N1 -1.2(7) .
C26 C27 C28 C29 -179.2(4) .
C33 N2 C29 C30 2.9(7) .
Cd1 N2 C29 C30 -169.2(4) .
C33 N2 C29 C28 -176.8(5) .
Cd1 N2 C29 C28 11.0(5) .
N1 C28 C29 N2 -8.4(6) .
C27 C28 C29 N2 169.6(4) .
N1 C28 C29 C30 171.8(4) .
C27 C28 C29 C30 -10.1(7) .
N2 C29 C30 C31 -1.6(8) .
C28 C29 C30 C31 178.2(5) .
C29 C30 C31 C32 -0.1(8) .
C30 C31 C32 C33 0.2(9) .
C29 N2 C33 C32 -2.8(9) .
Cd1 N2 C33 C32 168.8(5) .
C31 C32 C33 N2 1.3(10) .
